data_7131033
loop_
_publ_author_name
'Deresz, Krystyna A.'
'Kami\'nski, Rados\/law'
'Kutniewska, Sylwia E.'
'Kr\'owczy\'nski, Adam'
'Schaniel, Dominik'
'Jarzembska, Katarzyna N.'

_publ_section_title
;
 An optically reversible room-temperature solid-state cobalt(iii)
 photoswitch based on nitro-to-nitrito linkage isomerism
;
_journal_issue 97
_journal_name_full 'Chemical Communications'
_journal_page_first 13439
_journal_page_last 13442
_journal_paper_doi 10.1039/D2CC05134F
_journal_volume 58
_journal_year 2022
_chemical_formula_moiety 'C7 H19 Co1 N6 O6'
_chemical_formula_sum 'C7 H19 Co N6 O6'
_chemical_formula_weight 342.21
_space_group_IT_number 29
_space_group_name_Hall 'P 2c -2ac'
_space_group_name_H-M_alt 'P c a 21'
_symmetry_cell_setting orthorhombic
_symmetry_Int_Tables_number 29
_symmetry_space_group_name_Hall 'P 2c -2ac'
_symmetry_space_group_name_H-M 'P c a 21'
_audit_update_record
;
2022-05-09 deposited with the CCDC.	2022-10-27 downloaded from the CCDC.
;
_cell_angle_alpha 90
_cell_angle_beta 90
_cell_angle_gamma 90
_cell_formula_units_Z 4
_cell_length_a 12.8611(7)
_cell_length_b 10.7902(6)
_cell_length_c 9.8361(6)
_cell_measurement_reflns_used 2289
_cell_measurement_temperature 298
_cell_measurement_theta_max 74.07
_cell_measurement_theta_min 4.07
_cell_volume 1364.99(13)
_diffrn_ambient_temperature 298
_diffrn_detector 'CCD plate'
_diffrn_measured_fraction_theta_full 0.98
_diffrn_measured_fraction_theta_max 0.98
_diffrn_measurement_device 'four-circle diffractometer'
_diffrn_measurement_device_type 'SuperNova, Single source at offset/far, Atlas'
_diffrn_measurement_method '\w scans'
_diffrn_radiation_monochromator mirror
_diffrn_radiation_probe x-ray
_diffrn_radiation_source 'X-ray tube'
_diffrn_radiation_type 'Cu K\a'
_diffrn_radiation_wavelength 1.54184
_diffrn_reflns_av_R_equivalents 0.0442
_diffrn_reflns_av_unetI/netI 0.0443
_diffrn_reflns_limit_h_max 16
_diffrn_reflns_limit_h_min -15
_diffrn_reflns_limit_k_max 13
_diffrn_reflns_limit_k_min -13
_diffrn_reflns_limit_l_max 12
_diffrn_reflns_limit_l_min -11
_diffrn_reflns_number 5969
_diffrn_reflns_theta_full 76.11
_diffrn_reflns_theta_max 76.11
_diffrn_reflns_theta_min 4.1
_exptl_absorpt_coefficient_mu 10.228
_exptl_absorpt_correction_T_max 0.564
_exptl_absorpt_correction_T_min 0.198
_exptl_absorpt_correction_type gaussian
_exptl_absorpt_process_details
;
CrysAlisPro 1.171.41.76a (Rigaku Oxford Diffraction, 2020)
Numerical absorption correction based on gaussian integration over
a multifaceted crystal model
Empirical absorption correction using spherical harmonics,
implemented in SCALE3 ABSPACK scaling algorithm.
;
_exptl_crystal_colour orange
_exptl_crystal_density_diffrn 1.6652
_exptl_crystal_description plate
_exptl_crystal_F_000 712
_exptl_crystal_size_max 0.180
_exptl_crystal_size_mid 0.156
_exptl_crystal_size_min 0.056
_refine_diff_density_max 0.92
_refine_diff_density_min -0.41
_refine_ls_abs_structure_details '  929 of Friedel pairs used in the refinement'
_refine_ls_abs_structure_Flack 0.585(10)
_refine_ls_extinction_method none
_refine_ls_goodness_of_fit_gt 2.89
_refine_ls_goodness_of_fit_ref 2.70
_refine_ls_hydrogen_treatment constr
_refine_ls_number_constraints 87
_refine_ls_number_parameters 189
_refine_ls_number_reflns 2418
_refine_ls_number_restraints 0
_refine_ls_R_factor_all 0.0978
_refine_ls_R_factor_gt 0.0842
_refine_ls_shift/su_max 0.0409
_refine_ls_shift/su_mean 0.0051
_refine_ls_structure_factor_coef Fsqd
_refine_ls_weighting_details w=1/(\s^2^(I)+0.0004I^2^)
_refine_ls_weighting_scheme sigma
_refine_ls_wR_factor_gt 0.1833
_refine_ls_wR_factor_ref 0.1931
_reflns_number_gt 1927
_reflns_number_total 2856
_reflns_threshold_expression I>3\s(I)
_cod_data_source_file d2cc05134f2.cif
_cod_data_source_block Co1_RT_irr660nm_2ndRUN
_cod_depositor_comments
;
The following automatic conversions were performed:

data item '_diffrn_radiation_probe' value 'X-ray' was changed to
'x-ray' in accordance with the
/home/data/users/saulius/crontab/automatic-downloads/rss-feeds/RSC/lib/dictionaries/cif_core.dic
dictionary named 'cif_core.dic' version 2.4.2 last updated on
2011-04-26.

Automatic conversion script
Id: cif_fix_values 7556 2019-12-06 15:28:31Z antanas 
;
_cod_original_formula_sum 'C7 H19 Co1 N6 O6'
_cod_database_code 7131033

loop_
_space_group_symop_id
_space_group_symop_operation_xyz
1 x,y,z
2 -x,-y,z+1/2
3 x+1/2,-y,z
4 -x+1/2,y,z+1/2

loop_
_atom_site_label
_atom_site_type_symbol
_atom_site_fract_x
_atom_site_fract_y
_atom_site_fract_z
_atom_site_adp_type
_atom_site_U_iso_or_equiv
_atom_site_site_symmetry_multiplicity
_atom_site_occupancy
_atom_site_calc_flag
_atom_site_refinement_flags
_atom_site_disorder_assembly
_atom_site_disorder_group
Co1 Co 0.42316(10) 0.28138(12) 0.5058(3) Uani 0.0443(3) 4 1 d . . .
N1 N 0.4474(8) 0.4593(8) 0.4731(13) Uani 0.077(4) 4 1 d . . .
O1 O 0.4750(9) 0.5278(9) 0.5636(12) Uani 0.103(5) 4 1 d . . .
O2 O 0.4326(9) 0.5086(10) 0.3632(12) Uani 0.112(5) 4 1 d . . .
N2 N 0.2788(7) 0.3356(9) 0.5207(12) Uani 0.067(3) 4 1 d . . .
O3 O 0.2534(7) 0.4009(9) 0.6233(11) Uani 0.092(4) 4 1 d . . .
O4 O 0.2125(7) 0.3012(12) 0.4423(11) Uani 0.122(5) 4 1 d . . .
N3a N 0.3732(13) 0.1155(17) 0.5415(16) Uani 0.056(5) 4 0.66(4) d . . .
O5a O 0.3042(7) 0.0985(9) 0.6394(10) Uani 0.077(6) 4 0.66(4) d . . .
O6a O 0.4002(13) 0.0255(12) 0.4734(15) Uani 0.081(6) 4 0.66(4) d . . .
O6b O 0.397(3) 0.105(6) 0.502(5) Uiso 0.117(15) 4 0.34(4) d . . .
N3b N 0.346(4) 0.040(5) 0.559(5) Uiso 0.117(15) 4 0.34(4) d . . .
O5b O 0.3042(7) 0.0985(9) 0.6394(10) Uiso 0.117(15) 4 0.34(4) d . . .
N4 N 0.4418(7) 0.3080(8) 0.7034(9) Uani 0.054(3) 4 1 d . . .
C1 C 0.4974(11) 0.2188(13) 0.7932(13) Uani 0.077(5) 4 1 d . . .
C2 C 0.6092(11) 0.1981(13) 0.7498(19) Uani 0.100(7) 4 1 d . . .
C3 C 0.6120(10) 0.1491(12) 0.6085(17) Uani 0.081(5) 4 1 d . . .
N5 N 0.5805(6) 0.2301(7) 0.4993(18) Uani 0.068(3) 4 1 d . . .
C4 C 0.6042(11) 0.1588(14) 0.366(2) Uani 0.105(7) 4 1 d . . .
C5 C 0.5679(13) 0.2086(13) 0.2393(15) Uani 0.093(6) 4 1 d . . .
C6 C 0.4525(11) 0.1919(13) 0.2159(13) Uani 0.080(5) 4 1 d . . .
N6 N 0.3939(8) 0.2664(9) 0.3098(10) Uani 0.074(4) 4 1 d . . .
C7 C 0.6493(9) 0.3444(12) 0.497(2) Uani 0.130(8) 4 1 d . . .
H1a H 0.461126 0.141061 0.793539 Uiso 0.0922 4 1 d . . .
H1b H 0.495901 0.248555 0.885157 Uiso 0.0922 4 1 d . . .
H2a H 0.646383 0.275244 0.753618 Uiso 0.1205 4 1 d . . .
H2b H 0.64157 0.139746 0.810094 Uiso 0.1205 4 1 d . . .
H3a H 0.679849 0.116355 0.589584 Uiso 0.0972 4 1 d . . .
H3b H 0.572758 0.073471 0.603992 Uiso 0.0972 4 1 d . . .
H4a H 0.67749 0.142862 0.359435 Uiso 0.1255 4 1 d . . .
H4b H 0.581238 0.074469 0.374212 Uiso 0.1255 4 1 d . . .
H5a H 0.585001 0.295129 0.234553 Uiso 0.112 4 1 d . . .
H5b H 0.605806 0.171708 0.165624 Uiso 0.112 4 1 d . . .
H6a H 0.434454 0.106216 0.2278 Uiso 0.0956 4 1 d . . .
H6b H 0.435545 0.215627 0.124461 Uiso 0.0956 4 1 d . . .
H7a H 0.634767 0.394827 0.574887 Uiso 0.156 4 1 d . . .
H7b H 0.720995 0.319712 0.498076 Uiso 0.156 4 1 d . . .
H7c H 0.635622 0.391098 0.415564 Uiso 0.156 4 1 d . . .
H8a H 0.46546 0.382403 0.717536 Uiso 0.0815 4 1 d . . .
H8b H 0.382351 0.327424 0.739839 Uiso 0.0815 4 1 d . . .
H9a H 0.327766 0.253237 0.29775 Uiso 0.1106 4 1 d . . .
H9b H 0.38426 0.339789 0.275358 Uiso 0.1106 4 1 d . . .

loop_
_atom_site_aniso_label
_atom_site_aniso_type_symbol
_atom_site_aniso_U_11
_atom_site_aniso_U_22
_atom_site_aniso_U_33
_atom_site_aniso_U_12
_atom_site_aniso_U_13
_atom_site_aniso_U_23
Co1 Co 0.0453(6) 0.0447(6) 0.0431(5) 0.0014(6) 0.0009(9) -0.0023(10)
N1 N 0.080(7) 0.051(4) 0.100(10) -0.011(4) 0.027(6) -0.004(6)
O1 O 0.146(10) 0.064(5) 0.098(8) -0.013(6) 0.020(7) 0.005(6)
O2 O 0.161(11) 0.081(7) 0.095(7) -0.021(6) -0.002(8) 0.049(6)
N2 N 0.052(5) 0.078(5) 0.072(7) -0.006(4) 0.000(5) 0.018(6)
O3 O 0.077(6) 0.116(7) 0.082(6) 0.036(5) 0.014(5) -0.003(6)
O4 O 0.057(6) 0.214(13) 0.095(7) 0.010(7) -0.012(5) -0.001(8)
N3a N 0.076(11) 0.037(7) 0.054(9) -0.016(7) -0.025(8) 0.011(6)
O5a O 0.087(11) 0.072(9) 0.073(9) -0.039(7) -0.019(7) 0.023(7)
O6a O 0.120(13) 0.039(6) 0.085(12) -0.017(6) 0.005(9) -0.018(7)
N4 N 0.054(5) 0.061(5) 0.048(4) 0.003(4) -0.018(4) 0.002(4)
C1 C 0.090(10) 0.090(9) 0.051(6) 0.003(8) -0.011(6) -0.001(6)
C2 C 0.073(9) 0.086(10) 0.143(16) -0.002(7) -0.070(10) -0.002(10)
C3 C 0.070(8) 0.065(8) 0.107(10) 0.036(6) -0.020(8) 0.004(7)
N5 N 0.041(4) 0.060(4) 0.103(6) 0.006(4) 0.016(6) -0.011(7)
C4 C 0.056(8) 0.086(10) 0.171(18) -0.003(7) 0.081(11) -0.005(10)
C5 C 0.130(15) 0.081(9) 0.069(8) 0.037(9) 0.036(9) -0.003(8)
C6 C 0.097(10) 0.090(9) 0.052(6) 0.029(8) 0.009(6) -0.013(6)
N6 N 0.075(7) 0.092(8) 0.054(5) 0.020(5) -0.013(5) 0.008(5)
C7 C 0.052(7) 0.096(9) 0.24(2) -0.017(6) 0.075(11) -0.085(14)

loop_
_atom_type_symbol
_atom_type_scat_dispersion_real
_atom_type_scat_dispersion_imag
_atom_type_scat_source
_atom_type_scat_Cromer_Mann_a1
_atom_type_scat_Cromer_Mann_b1
_atom_type_scat_Cromer_Mann_a2
_atom_type_scat_Cromer_Mann_b2
_atom_type_scat_Cromer_Mann_a3
_atom_type_scat_Cromer_Mann_b3
_atom_type_scat_Cromer_Mann_a4
_atom_type_scat_Cromer_Mann_b4
_atom_type_scat_Cromer_Mann_c
C 0.0181 0.0091 'International Tables Vol C tables 4.2.6.8 and 6.1.1.4' 2.31 20.843901 1.02 10.2075 1.5886 0.5687 0.865 51.651199 0.2156
H 0.0000 0.0000 'International Tables Vol C tables 4.2.6.8 and 6.1.1.4' 0.493002 10.5109 0.322912 26.1257 0.140191 3.14236 0.04081 57.799702 0.003038
Co -2.3653 3.6143 'International Tables Vol C tables 4.2.6.8 and 6.1.1.4' 12.2841 4.2791 7.3409 0.2784 4.0034 13.5359 2.3488 71.169197 1.0118
N 0.0311 0.0180 'International Tables Vol C tables 4.2.6.8 and 6.1.1.4' 12.2126 0.0057 3.1322 9.8933 2.0125 28.997499 1.1663 0.5826 -11.529
O 0.0492 0.0322 'International Tables Vol C tables 4.2.6.8 and 6.1.1.4' 3.0485 13.2771 2.2868 5.7011 1.5463 0.3239 0.867 32.908901 0.2508

loop_
_geom_angle_atom_site_label_1
_geom_angle_atom_site_label_2
_geom_angle_atom_site_label_3
_geom_angle_site_symmetry_1
_geom_angle_site_symmetry_2
_geom_angle_site_symmetry_3
_geom_angle
_geom_angle_publ_flag
N1 Co1 N2 . . . 82.6(4) ?
N1 Co1 N3a . . . 169.4(5) ?
N1 Co1 O6b . . . 169.4(15) ?
N1 Co1 N4 . . . 90.0(4) ?
N1 Co1 N6 . . . 87.1(4) ?
N2 Co1 N3a . . . 86.8(5) ?
N2 Co1 O6b . . . 97.5(12) ?
N2 Co1 N4 . . . 89.8(4) ?
N2 Co1 N6 . . . 85.3(4) ?
N3a Co1 O6b . . . 15.1(14) ?
N3a Co1 N4 . . . 89.9(6) ?
N3a Co1 N6 . . . 92.0(6) ?
O6b Co1 N4 . . . 100.5(15) ?
O6b Co1 N6 . . . 82.3(15) ?
N4 Co1 N6 . . . 174.6(4) ?
Co1 N1 O1 . . . 121.2(8) ?
Co1 N1 O2 . . . 123.2(8) ?
O1 N1 O2 . . . 115.5(10) ?
Co1 N2 O4 . . . 121.8(8) ?
Co1 N3a O6a . . . 122.9(14) ?
Co1 N3a O6b . . . 83(8) ?
Co1 N3a N3b . . . 177(4) ?
O6a N3a O6b . . . 40(7) ?
O6a N3a N3b . . . 60(3) ?
O6b N3a N3b . . . 100(8) ?
N3a O6a O6b . . . 21(3) ?
N3a O6a N3b . . . 45(3) ?
O6b O6a N3b . . . 66(4) ?
Co1 O6b N3a . . . 82(8) ?
Co1 O6b O6a . . . 159(4) ?
Co1 O6b N3b . . . 136(5) ?
N3a O6b O6a . . . 119(9) ?
N3a O6b N3b . . . 54(6) ?
O6a O6b N3b . . . 65(5) ?
N3a N3b O5a . . . 79(4) ?
N3a N3b O6a . . . 75(4) ?
N3a N3b O6b . . . 27(4) ?
O5a N3b O6a . . . 154(5) ?
O5a N3b O6b . . . 106(5) ?
O6a N3b O6b . . . 48(4) ?
Co1 N4 C1 . . . 123.2(7) ?
Co1 N4 H8a . . . 109.46 ?
Co1 N4 H8b . . . 109.47 ?
C1 N4 H8a . . . 109.57 ?
C1 N4 H8b . . . 109.37 ?
H8a N4 H8b . . . 91.1 ?
N4 C1 C2 . . . 112.6(10) ?
N4 C1 H1a . . . 109.91 ?
N4 C1 H1b . . . 109.78 ?
C2 C1 H1a . . . 109.09 ?
C2 C1 H1b . . . 109.04 ?
H1a C1 H1b . . . 106.18 ?
C1 C2 C3 . . . 109.8(11) ?
C1 C2 H2a . . . 109.53 ?
C1 C2 H2b . . . 109.91 ?
C3 C2 H2a . . . 109.26 ?
C3 C2 H2b . . . 109.33 ?
H2a C2 H2b . . . 109.05 ?
C2 C3 N5 . . . 118.4(11) ?
C2 C3 H3a . . . 109.88 ?
C2 C3 H3b . . . 109.67 ?
N5 C3 H3a . . . 109.09 ?
N5 C3 H3b . . . 109.11 ?
H3a C3 H3b . . . 98.98 ?
C3 N5 C4 . . . 106.1(9) ?
C3 N5 C7 . . . 109.7(12) ?
C4 N5 C7 . . . 106.1(12) ?
N5 C4 C5 . . . 119.1(10) ?
N5 C4 H4a . . . 109.77 ?
N5 C4 H4b . . . 109.88 ?
C5 C4 H4a . . . 109.01 ?
C5 C4 H4b . . . 109.33 ?
H4a C4 H4b . . . 97.64 ?
C4 C5 C6 . . . 113.6(12) ?
C4 C5 H5a . . . 109.33 ?
C4 C5 H5b . . . 109.47 ?
C6 C5 H5a . . . 109.58 ?
C6 C5 H5b . . . 109.58 ?
H5a C5 H5b . . . 104.93 ?
C5 C6 N6 . . . 110.4(10) ?
C5 C6 H6a . . . 109.22 ?
C5 C6 H6b . . . 108.91 ?
N6 C6 H6a . . . 109.83 ?
N6 C6 H6b . . . 109.96 ?
H6a C6 H6b . . . 108.54 ?
Co1 N6 C6 . . . 125.2(8) ?
Co1 N6 H9a . . . 109.62 ?
Co1 N6 H9b . . . 109.58 ?
C6 N6 H9a . . . 109.17 ?
C6 N6 H9b . . . 109.32 ?
H9a N6 H9b . . . 87.43 ?
N5 C7 H7a . . . 109.83 ?
N5 C7 H7b . . . 109.87 ?
N5 C7 H7c . . . 109.37 ?
H7a C7 H7b . . . 109.54 ?
H7a C7 H7c . . . 109.02 ?
H7b C7 H7c . . . 109.18 ?

loop_
_geom_bond_atom_site_label_1
_geom_bond_atom_site_label_2
_geom_bond_site_symmetry_1
_geom_bond_site_symmetry_2
_geom_bond_distance
_geom_bond_publ_flag
Co1 N1 . . 1.971(9) ?
Co1 N2 . . 1.953(9) ?
Co1 N3a . . 1.93(2) ?
Co1 O6b . . 1.93(6) ?
Co1 N4 . . 1.979(9) ?
Co1 N6 . . 1.969(10) ?
N1 O1 . . 1.214(14) ?
N1 O2 . . 1.222(14) ?
N2 O4 . . 1.213(13) ?
N3a O6a . . 1.24(2) ?
N3a O6b . . 0.51(5) ?
N3a N3b . . 0.91(6) ?
O5a N3b . . 1.14(5) ?
O6a O6b . . 0.91(6) ?
O6a N3b . . 1.11(5) ?
O6b N3b . . 1.11(7) ?
N4 C1 . . 1.484(14) ?
N4 H8a . . 0.8697 ?
N4 H8b . . 0.87 ?
C1 C2 . . 1.518(18) ?
C1 H1a . . 0.9592 ?
C1 H1b . . 0.961 ?
C2 C3 . . 1.48(3) ?
C2 H2a . . 0.9629 ?
C2 H2b . . 0.9591 ?
C3 N5 . . 1.45(2) ?
C3 H3a . . 0.9602 ?
C3 H3b . . 0.9599 ?
N5 C4 . . 1.55(2) ?
N5 C7 . . 1.515(13) ?
C4 C5 . . 1.44(3) ?
C4 H4a . . 0.9632 ?
C4 H4b . . 0.9613 ?
C5 C6 . . 1.520(18) ?
C5 H5a . . 0.9557 ?
C5 H5b . . 0.9588 ?
C6 N6 . . 1.434(15) ?
C6 H6a . . 0.9598 ?
C6 H6b . . 0.9594 ?
N6 H9a . . 0.8707 ?
N6 H9b . . 0.8709 ?
C7 H7a . . 0.9605 ?
C7 H7b . . 0.9587 ?
C7 H7c . . 0.9648 ?
